data_7131371
loop_
_publ_author_name
'Rout, Smruti Rekha'
'Kenguva, Gowtham'
'Giri, Lopamudra'
'Kar, Ananya'
'Dandela, Rambabu'

_publ_section_title
;
 Binary to ternary drug-drug molecular adducts of the antihypertensive
 drug ketanserin (KTS) with advanced physicochemical properties.
;
_journal_issue 31
_journal_name_full 'Chemical communications (Cambridge, England)'
_journal_page_first 4640
_journal_page_last 4643
_journal_paper_doi 10.1039/d2cc06666a
_journal_volume 59
_journal_year 2023
_chemical_formula_sum 'C29 H28 F N3 O6'
_chemical_formula_weight 533.54
_space_group_crystal_system monoclinic
_space_group_IT_number 14
_space_group_name_Hall '-P 2yn'
_space_group_name_H-M_alt 'P 1 21/n 1'
_atom_sites_solution_hydrogens mixed
_audit_creation_method SHELXL-2018/3
_audit_update_record
;
2022-12-06 deposited with the CCDC.	2023-03-06 downloaded from the CCDC.
;
_cell_angle_alpha 90
_cell_angle_beta 96.90(1)
_cell_angle_gamma 90
_cell_formula_units_Z 4
_cell_length_a 6.404(1)
_cell_length_b 30.891(1)
_cell_length_c 13.379(1)
_cell_measurement_reflns_used 27929
_cell_measurement_temperature 293(2)
_cell_measurement_theta_max 25.690
_cell_measurement_theta_min 2.503
_cell_volume 2627.5(5)
_computing_cell_refinement 'APEX3 (Bruker, 2016)'
_computing_data_collection 'APEX3 (Bruker, 2016)'
_computing_data_reduction 'SAINT (Bruker, 2016)'
_computing_structure_refinement 'SHELXL-2018/3 (Sheldrick, 2018)'
_computing_structure_solution 'SHELXT 2014/5 (Sheldrick, 2014)'
_diffrn_ambient_temperature 293(2)
_diffrn_detector 'PHOTON II CPAD'
_diffrn_measured_fraction_theta_full 0.995
_diffrn_measured_fraction_theta_max 0.994
_diffrn_measurement_device_type 'Bruker D8 VENTURE Kappa'
_diffrn_measurement_method '\w scans'
_diffrn_radiation_type MoK\a
_diffrn_radiation_wavelength 0.71073
_diffrn_reflns_av_R_equivalents 0.0413
_diffrn_reflns_av_unetI/netI 0.0285
_diffrn_reflns_Laue_measured_fraction_full 0.995
_diffrn_reflns_Laue_measured_fraction_max 0.994
_diffrn_reflns_limit_h_max 7
_diffrn_reflns_limit_h_min -7
_diffrn_reflns_limit_k_max 37
_diffrn_reflns_limit_k_min -37
_diffrn_reflns_limit_l_max 16
_diffrn_reflns_limit_l_min -16
_diffrn_reflns_number 27929
_diffrn_reflns_point_group_measured_fraction_full 0.995
_diffrn_reflns_point_group_measured_fraction_max 0.994
_diffrn_reflns_theta_full 25.242
_diffrn_reflns_theta_max 25.690
_diffrn_reflns_theta_min 2.503
_diffrn_source 'micro-focus sealed X-ray tube'
_exptl_absorpt_coefficient_mu 0.100
_exptl_absorpt_correction_T_max 0.988
_exptl_absorpt_correction_T_min 0.981
_exptl_absorpt_correction_type multi-scan
_exptl_absorpt_process_details 'SADABS, (Sheldrick, 1996)'
_exptl_crystal_colour colourless
_exptl_crystal_density_diffrn 1.349
_exptl_crystal_description needle
_exptl_crystal_F_000 1120
_exptl_crystal_size_max 0.210
_exptl_crystal_size_mid 0.140
_exptl_crystal_size_min 0.110
_refine_diff_density_max 0.172
_refine_diff_density_min -0.160
_refine_diff_density_rms 0.033
_refine_ls_extinction_method none
_refine_ls_goodness_of_fit_ref 1.041
_refine_ls_hydrogen_treatment mixed
_refine_ls_matrix_type full
_refine_ls_number_parameters 360
_refine_ls_number_reflns 4958
_refine_ls_number_restraints 0
_refine_ls_restrained_S_all 1.041
_refine_ls_R_factor_all 0.0628
_refine_ls_R_factor_gt 0.0476
_refine_ls_shift/su_max 0.000
_refine_ls_shift/su_mean 0.000
_refine_ls_structure_factor_coef Fsqd
_refine_ls_weighting_details 'w=1/[\s^2^(Fo^2^)+(0.0426P)^2^+1.0022P] where P=(Fo^2^+2Fc^2^)/3'
_refine_ls_weighting_scheme calc
_refine_ls_wR_factor_gt 0.1093
_refine_ls_wR_factor_ref 0.1182
_reflns_Friedel_coverage 0.000
_reflns_number_gt 3913
_reflns_number_total 4958
_reflns_threshold_expression 'I > 2\s(I)'
_cod_data_source_file d2cc06666a2.cif
_cod_data_source_block shelx
_cod_depositor_comments 'Adding full bibliography for 7131371--7131375.cif.'
_cod_original_cell_volume 2627.6(1)
_cod_original_sg_symbol_H-M 'P 21/n'
_cod_database_code 7131371
_shelx_shelxl_version_number 2018/3
_shelx_space_group_comment
;
The symmetry employed for this shelxl refinement is uniquely defined
by the following loop, which should always be used as a source of
symmetry information in preference to the above space-group names.
They are only intended as comments.
;
_shelx_estimated_absorpt_t_min 0.979
_shelx_estimated_absorpt_t_max 0.989

loop_
_space_group_symop_operation_xyz
'x, y, z'
'-x+1/2, y+1/2, -z+1/2'
'-x, -y, -z'
'x-1/2, -y-1/2, z-1/2'

loop_
_atom_site_label
_atom_site_type_symbol
_atom_site_fract_x
_atom_site_fract_y
_atom_site_fract_z
_atom_site_U_iso_or_equiv
_atom_site_adp_type
_atom_site_occupancy
_atom_site_site_symmetry_order
_atom_site_calc_flag
_atom_site_refinement_flags_posn
_atom_site_refinement_flags_adp
_atom_site_refinement_flags_occupancy
_atom_site_disorder_assembly
_atom_site_disorder_group
F1 F 0.2475(3) 0.48527(4) 0.56861(12) 0.0925(5) Uani 1 1 d . . . . .
O1 O 0.8953(3) 0.34006(6) 0.71440(15) 0.0887(6) Uani 1 1 d . . . . .
O3 O 1.0412(2) 0.18824(5) 0.93576(13) 0.0626(4) Uani 1 1 d . . . . .
O2 O 0.4806(2) 0.09950(5) 0.95007(12) 0.0633(4) Uani 1 1 d . . . . .
O4 O 0.6754(2) 0.19551(5) 0.73841(10) 0.0523(3) Uani 1 1 d . . . . .
O5 O 0.3627(2) 0.16765(5) 0.75380(11) 0.0635(4) Uani 1 1 d . . . . .
O6 O 0.8915(2) 0.16728(6) 0.60580(12) 0.0705(5) Uani 1 1 d . . . . .
N1 N 0.5946(2) 0.23559(5) 0.91620(11) 0.0376(3) Uani 1 1 d . . . . .
N2 N 0.7645(2) 0.14309(5) 0.94641(11) 0.0413(4) Uani 1 1 d . . . . .
N3 N 1.0219(2) 0.12734(5) 0.84228(13) 0.0512(4) Uani 1 1 d . . . . .
H3A H 1.138962 0.133547 0.820216 0.061 Uiso 1 1 calc R U . . .
C1 C 0.5957(3) 0.38475(6) 0.70073(14) 0.0453(4) Uani 1 1 d . . . . .
C2 C 0.4079(3) 0.39710(6) 0.73454(15) 0.0517(5) Uani 1 1 d . . . . .
H2 H 0.360769 0.382371 0.788145 0.062 Uiso 1 1 calc R U . . .
C3 C 0.2899(4) 0.43090(7) 0.68994(16) 0.0580(5) Uani 1 1 d . . . . .
H3 H 0.163702 0.438943 0.712490 0.070 Uiso 1 1 calc R U . . .
C4 C 0.3635(4) 0.45213(6) 0.61198(17) 0.0609(6) Uani 1 1 d . . . . .
C5 C 0.5459(4) 0.44106(7) 0.57516(17) 0.0633(6) Uani 1 1 d . . . . .
H5 H 0.590888 0.456059 0.521386 0.076 Uiso 1 1 calc R U . . .
C6 C 0.6617(4) 0.40718(7) 0.61958(15) 0.0546(5) Uani 1 1 d . . . . .
H6 H 0.785900 0.399084 0.595133 0.065 Uiso 1 1 calc R U . . .
C7 C 0.7285(3) 0.34825(7) 0.74521(15) 0.0520(5) Uani 1 1 d . . . . .
C8 C 0.6538(3) 0.32100(6) 0.82861(14) 0.0435(4) Uani 1 1 d . . . . .
H8 H 0.602866 0.340607 0.877931 0.052 Uiso 1 1 calc R U . . .
C9 C 0.4723(3) 0.29092(6) 0.78826(14) 0.0463(4) Uani 1 1 d . . . . .
H9A H 0.352170 0.308258 0.761419 0.056 Uiso 1 1 calc R U . . .
H9B H 0.514774 0.273607 0.733699 0.056 Uiso 1 1 calc R U . . .
C10 C 0.4083(3) 0.26120(6) 0.86934(14) 0.0445(4) Uani 1 1 d . . . . .
H10A H 0.351706 0.278226 0.920737 0.053 Uiso 1 1 calc R U . . .
H10B H 0.299294 0.241572 0.840266 0.053 Uiso 1 1 calc R U . . .
C11 C 0.7606(3) 0.26603(6) 0.96275(14) 0.0435(4) Uani 1 1 d . . . . .
H11A H 0.878263 0.249695 0.996121 0.052 Uiso 1 1 calc R U . . .
H11B H 0.703951 0.283878 1.012725 0.052 Uiso 1 1 calc R U . . .
C12 C 0.8345(3) 0.29438(6) 0.88219(14) 0.0449(4) Uani 1 1 d . . . . .
H12A H 0.894440 0.276416 0.833451 0.054 Uiso 1 1 calc R U . . .
H12B H 0.943606 0.313717 0.912420 0.054 Uiso 1 1 calc R U . . .
C13 C 0.5271(3) 0.20301(6) 0.98865(14) 0.0439(4) Uani 1 1 d . . . . .
H13A H 0.405409 0.187591 0.956223 0.053 Uiso 1 1 calc R U . . .
H13B H 0.483810 0.218241 1.046133 0.053 Uiso 1 1 calc R U . . .
C14 C 0.6946(3) 0.17031(6) 1.02612(14) 0.0454(4) Uani 1 1 d . . . . .
H14A H 0.815306 0.185640 1.059811 0.055 Uiso 1 1 calc R U . . .
H14B H 0.640276 0.151759 1.075477 0.055 Uiso 1 1 calc R U . . .
C22 C 0.9502(3) 0.15478(6) 0.90894(15) 0.0463(5) Uani 1 1 d . . . . .
C21 C 0.9199(3) 0.09004(6) 0.80722(14) 0.0465(4) Uani 1 1 d . . . . .
C20 C 1.0040(4) 0.06324(7) 0.73848(17) 0.0625(6) Uani 1 1 d . . . . .
H20 H 1.132596 0.069932 0.716538 0.075 Uiso 1 1 calc R U . . .
C19 C 0.8961(5) 0.02696(8) 0.7034(2) 0.0768(7) Uani 1 1 d . . . . .
H19 H 0.951491 0.009235 0.656990 0.092 Uiso 1 1 calc R U . . .
C18 C 0.7060(5) 0.01634(8) 0.7361(2) 0.0819(8) Uani 1 1 d . . . . .
H18 H 0.634000 -0.008318 0.711523 0.098 Uiso 1 1 calc R U . . .
C17 C 0.6237(4) 0.04215(7) 0.80480(18) 0.0654(6) Uani 1 1 d . . . . .
H17 H 0.496531 0.034758 0.827312 0.078 Uiso 1 1 calc R U . . .
C16 C 0.7291(3) 0.07934(6) 0.84108(14) 0.0467(5) Uani 1 1 d . . . . .
C15 C 0.6440(3) 0.10685(6) 0.91543(15) 0.0458(4) Uani 1 1 d . . . . .
C23 C 0.5379(3) 0.14368(6) 0.61787(13) 0.0420(4) Uani 1 1 d . . . . .
C24 C 0.7248(3) 0.14226(7) 0.57349(14) 0.0501(5) Uani 1 1 d . . . . .
C25 C 0.7426(4) 0.11382(9) 0.49422(16) 0.0697(7) Uani 1 1 d . . . . .
H25 H 0.868348 0.112082 0.466152 0.084 Uiso 1 1 calc R U . . .
C26 C 0.5761(5) 0.08847(9) 0.45755(19) 0.0779(7) Uani 1 1 d . . . . .
H26 H 0.590288 0.069260 0.405268 0.093 Uiso 1 1 calc R U . . .
C27 C 0.3876(4) 0.09098(8) 0.49698(18) 0.0724(7) Uani 1 1 d . . . . .
H27 H 0.273176 0.074440 0.469932 0.087 Uiso 1 1 calc R U . . .
C28 C 0.3703(3) 0.11830(7) 0.57700(15) 0.0552(5) Uani 1 1 d . . . . .
H28 H 0.243533 0.119755 0.604208 0.066 Uiso 1 1 calc R U . . .
C29 C 0.5200(3) 0.17069(6) 0.70911(13) 0.0428(4) Uani 1 1 d . . . . .
H1 H 0.644(3) 0.2214(6) 0.8602(15) 0.049(5) Uiso 1 1 d . . . . .
H6A H 0.841(5) 0.1838(9) 0.662(2) 0.106(10) Uiso 1 1 d . . . . .

loop_
_atom_site_aniso_label
_atom_site_aniso_U_11
_atom_site_aniso_U_22
_atom_site_aniso_U_33
_atom_site_aniso_U_23
_atom_site_aniso_U_13
_atom_site_aniso_U_12
F1 0.1255(13) 0.0650(8) 0.0889(10) 0.0275(8) 0.0211(9) 0.0266(9)
O1 0.0706(11) 0.1107(14) 0.0940(13) 0.0382(11) 0.0480(10) 0.0277(10)
O3 0.0366(7) 0.0642(9) 0.0899(11) -0.0131(8) 0.0200(7) -0.0111(7)
O2 0.0472(8) 0.0702(10) 0.0764(10) 0.0046(8) 0.0241(8) -0.0140(7)
O4 0.0439(8) 0.0660(9) 0.0485(8) -0.0085(6) 0.0123(6) -0.0055(7)
O5 0.0477(8) 0.0889(11) 0.0587(9) -0.0156(8) 0.0264(7) -0.0096(8)
O6 0.0447(8) 0.1150(14) 0.0553(9) -0.0132(9) 0.0202(7) -0.0142(9)
N1 0.0298(7) 0.0473(8) 0.0364(8) -0.0010(6) 0.0067(6) 0.0003(6)
N2 0.0309(8) 0.0486(8) 0.0453(9) 0.0071(7) 0.0085(6) 0.0002(6)
N3 0.0332(8) 0.0556(10) 0.0678(11) 0.0008(8) 0.0188(8) -0.0009(7)
C1 0.0510(11) 0.0466(10) 0.0398(10) -0.0029(8) 0.0122(8) -0.0058(8)
C2 0.0633(13) 0.0497(11) 0.0450(11) 0.0026(9) 0.0178(10) -0.0008(10)
C3 0.0676(14) 0.0521(12) 0.0567(13) 0.0010(10) 0.0178(11) 0.0068(10)
C4 0.0862(17) 0.0434(11) 0.0534(13) 0.0043(9) 0.0097(12) 0.0034(11)
C5 0.0899(17) 0.0502(12) 0.0522(13) 0.0084(10) 0.0184(12) -0.0111(12)
C6 0.0606(13) 0.0546(12) 0.0513(12) -0.0014(9) 0.0180(10) -0.0108(10)
C7 0.0485(12) 0.0596(12) 0.0508(12) 0.0014(9) 0.0182(9) 0.0004(9)
C8 0.0429(10) 0.0465(10) 0.0430(10) -0.0007(8) 0.0128(8) 0.0018(8)
C9 0.0422(10) 0.0513(11) 0.0444(10) 0.0022(8) 0.0008(8) 0.0049(8)
C10 0.0308(9) 0.0523(11) 0.0499(11) 0.0010(8) 0.0029(8) 0.0032(8)
C11 0.0366(10) 0.0517(11) 0.0417(10) -0.0047(8) 0.0029(8) -0.0020(8)
C12 0.0365(10) 0.0509(11) 0.0474(11) -0.0023(8) 0.0058(8) -0.0037(8)
C13 0.0370(10) 0.0542(11) 0.0424(10) 0.0033(8) 0.0124(8) -0.0026(8)
C14 0.0416(10) 0.0557(11) 0.0399(10) 0.0072(8) 0.0081(8) -0.0028(8)
C22 0.0300(9) 0.0520(11) 0.0576(12) 0.0053(9) 0.0086(8) 0.0004(8)
C21 0.0444(11) 0.0480(11) 0.0476(11) 0.0099(8) 0.0080(9) 0.0046(8)
C20 0.0658(14) 0.0585(13) 0.0665(14) 0.0073(11) 0.0220(11) 0.0084(11)
C19 0.104(2) 0.0598(14) 0.0698(16) -0.0047(12) 0.0239(15) 0.0046(14)
C18 0.102(2) 0.0607(15) 0.0834(18) -0.0108(13) 0.0110(16) -0.0159(14)
C17 0.0665(15) 0.0580(13) 0.0722(15) 0.0018(11) 0.0109(12) -0.0135(11)
C16 0.0424(10) 0.0480(11) 0.0494(11) 0.0106(8) 0.0036(9) -0.0017(8)
C15 0.0361(10) 0.0509(11) 0.0508(11) 0.0137(9) 0.0063(8) -0.0014(8)
C23 0.0406(10) 0.0533(11) 0.0329(9) 0.0061(8) 0.0081(7) 0.0027(8)
C24 0.0449(11) 0.0729(13) 0.0337(10) 0.0052(9) 0.0104(8) 0.0050(10)
C25 0.0628(15) 0.1044(19) 0.0451(12) -0.0096(12) 0.0201(11) 0.0117(14)
C26 0.093(2) 0.0887(18) 0.0539(14) -0.0234(13) 0.0175(14) 0.0052(15)
C27 0.0801(17) 0.0786(16) 0.0577(14) -0.0137(12) 0.0058(13) -0.0173(13)
C28 0.0531(12) 0.0670(13) 0.0467(11) -0.0017(10) 0.0115(9) -0.0066(10)
C29 0.0378(10) 0.0545(11) 0.0372(10) 0.0037(8) 0.0090(8) 0.0033(8)

loop_
_atom_type_symbol
_atom_type_description
_atom_type_scat_dispersion_real
_atom_type_scat_dispersion_imag
_atom_type_scat_source
C C 0.0033 0.0016 'International Tables Vol C Tables 4.2.6.8 and 6.1.1.4'
H H 0.0000 0.0000 'International Tables Vol C Tables 4.2.6.8 and 6.1.1.4'
N N 0.0061 0.0033 'International Tables Vol C Tables 4.2.6.8 and 6.1.1.4'
O O 0.0106 0.0060 'International Tables Vol C Tables 4.2.6.8 and 6.1.1.4'
F F 0.0171 0.0103 'International Tables Vol C Tables 4.2.6.8 and 6.1.1.4'

loop_
_geom_angle_atom_site_label_1
_geom_angle_atom_site_label_2
_geom_angle_atom_site_label_3
_geom_angle
_geom_angle_site_symmetry_1
_geom_angle_site_symmetry_3
_geom_angle_publ_flag
C24 O6 H6A 102.6(17) . . ?
C13 N1 C11 113.50(14) . . ?
C13 N1 C10 110.30(13) . . ?
C11 N1 C10 109.32(14) . . ?
C13 N1 H1 110.3(12) . . ?
C11 N1 H1 109.4(12) . . ?
C10 N1 H1 103.5(11) . . ?
C22 N2 C15 124.57(16) . . ?
C22 N2 C14 117.42(15) . . ?
C15 N2 C14 117.99(15) . . ?
C22 N3 C21 124.39(16) . . ?
C22 N3 H3A 117.8 . . ?
C21 N3 H3A 117.8 . . ?
C2 C1 C6 118.17(19) . . ?
C2 C1 C7 123.52(17) . . ?
C6 C1 C7 118.30(18) . . ?
C3 C2 C1 121.16(19) . . ?
C3 C2 H2 119.4 . . ?
C1 C2 H2 119.4 . . ?
C4 C3 C2 118.2(2) . . ?
C4 C3 H3 120.9 . . ?
C2 C3 H3 120.9 . . ?
F1 C4 C3 118.0(2) . . ?
F1 C4 C5 119.0(2) . . ?
C3 C4 C5 123.0(2) . . ?
C4 C5 C6 118.3(2) . . ?
C4 C5 H5 120.8 . . ?
C6 C5 H5 120.8 . . ?
C5 C6 C1 121.1(2) . . ?
C5 C6 H6 119.5 . . ?
C1 C6 H6 119.5 . . ?
O1 C7 C1 120.22(19) . . ?
O1 C7 C8 119.99(19) . . ?
C1 C7 C8 119.78(17) . . ?
C7 C8 C12 110.83(16) . . ?
C7 C8 C9 111.66(16) . . ?
C12 C8 C9 109.78(15) . . ?
C7 C8 H8 108.2 . . ?
C12 C8 H8 108.2 . . ?
C9 C8 H8 108.2 . . ?
C10 C9 C8 111.95(15) . . ?
C10 C9 H9A 109.2 . . ?
C8 C9 H9A 109.2 . . ?
C10 C9 H9B 109.2 . . ?
C8 C9 H9B 109.2 . . ?
H9A C9 H9B 107.9 . . ?
N1 C10 C9 110.37(15) . . ?
N1 C10 H10A 109.6 . . ?
C9 C10 H10A 109.6 . . ?
N1 C10 H10B 109.6 . . ?
C9 C10 H10B 109.6 . . ?
H10A C10 H10B 108.1 . . ?
N1 C11 C12 109.59(14) . . ?
N1 C11 H11A 109.8 . . ?
C12 C11 H11A 109.8 . . ?
N1 C11 H11B 109.8 . . ?
C12 C11 H11B 109.8 . . ?
H11A C11 H11B 108.2 . . ?
C11 C12 C8 111.30(15) . . ?
C11 C12 H12A 109.4 . . ?
C8 C12 H12A 109.4 . . ?
C11 C12 H12B 109.4 . . ?
C8 C12 H12B 109.4 . . ?
H12A C12 H12B 108.0 . . ?
N1 C13 C14 114.48(14) . . ?
N1 C13 H13A 108.6 . . ?
C14 C13 H13A 108.6 . . ?
N1 C13 H13B 108.6 . . ?
C14 C13 H13B 108.6 . . ?
H13A C13 H13B 107.6 . . ?
N2 C14 C13 114.01(15) . . ?
N2 C14 H14A 108.7 . . ?
C13 C14 H14A 108.7 . . ?
N2 C14 H14B 108.7 . . ?
C13 C14 H14B 108.7 . . ?
H14A C14 H14B 107.6 . . ?
O3 C22 N3 122.55(17) . . ?
O3 C22 N2 120.86(18) . . ?
N3 C22 N2 116.59(17) . . ?
N3 C21 C20 121.09(18) . . ?
N3 C21 C16 119.06(18) . . ?
C20 C21 C16 119.85(19) . . ?
C19 C20 C21 119.5(2) . . ?
C19 C20 H20 120.2 . . ?
C21 C20 H20 120.2 . . ?
C20 C19 C18 120.9(2) . . ?
C20 C19 H19 119.6 . . ?
C18 C19 H19 119.6 . . ?
C17 C18 C19 120.0(2) . . ?
C17 C18 H18 120.0 . . ?
C19 C18 H18 120.0 . . ?
C18 C17 C16 120.4(2) . . ?
C18 C17 H17 119.8 . . ?
C16 C17 H17 119.8 . . ?
C17 C16 C21 119.4(2) . . ?
C17 C16 C15 120.85(19) . . ?
C21 C16 C15 119.76(17) . . ?
O2 C15 N2 120.51(19) . . ?
O2 C15 C16 123.98(18) . . ?
N2 C15 C16 115.51(16) . . ?
C28 C23 C24 118.40(18) . . ?
C28 C23 C29 120.39(17) . . ?
C24 C23 C29 121.18(17) . . ?
O6 C24 C25 118.20(19) . . ?
O6 C24 C23 122.09(18) . . ?
C25 C24 C23 119.7(2) . . ?
C26 C25 C24 120.2(2) . . ?
C26 C25 H25 119.9 . . ?
C24 C25 H25 119.9 . . ?
C25 C26 C27 120.9(2) . . ?
C25 C26 H26 119.6 . . ?
C27 C26 H26 119.6 . . ?
C26 C27 C28 119.2(2) . . ?
C26 C27 H27 120.4 . . ?
C28 C27 H27 120.4 . . ?
C27 C28 C23 121.5(2) . . ?
C27 C28 H28 119.3 . . ?
C23 C28 H28 119.3 . . ?
O5 C29 O4 123.14(17) . . ?
O5 C29 C23 120.00(17) . . ?
O4 C29 C23 116.84(16) . . ?

loop_
_geom_bond_atom_site_label_1
_geom_bond_atom_site_label_2
_geom_bond_distance
_geom_bond_site_symmetry_2
_geom_bond_publ_flag
F1 C4 1.354(2) . ?
O1 C7 1.217(2) . ?
O3 C22 1.219(2) . ?
O2 C15 1.216(2) . ?
O4 C29 1.280(2) . ?
O5 C29 1.235(2) . ?
O6 C24 1.346(3) . ?
O6 H6A 1.00(3) . ?
N1 C13 1.497(2) . ?
N1 C11 1.498(2) . ?
N1 C10 1.504(2) . ?
N1 H1 0.95(2) . ?
N2 C22 1.392(2) . ?
N2 C15 1.394(2) . ?
N2 C14 1.470(2) . ?
N3 C22 1.350(3) . ?
N3 C21 1.379(2) . ?
N3 H3A 0.8600 . ?
C1 C2 1.388(3) . ?
C1 C6 1.396(3) . ?
C1 C7 1.492(3) . ?
C2 C3 1.382(3) . ?
C2 H2 0.9300 . ?
C3 C4 1.363(3) . ?
C3 H3 0.9300 . ?
C4 C5 1.365(3) . ?
C5 C6 1.376(3) . ?
C5 H5 0.9300 . ?
C6 H6 0.9300 . ?
C7 C8 1.520(3) . ?
C8 C12 1.526(3) . ?
C8 C9 1.535(3) . ?
C8 H8 0.9800 . ?
C9 C10 1.515(3) . ?
C9 H9A 0.9700 . ?
C9 H9B 0.9700 . ?
C10 H10A 0.9700 . ?
C10 H10B 0.9700 . ?
C11 C12 1.508(3) . ?
C11 H11A 0.9700 . ?
C11 H11B 0.9700 . ?
C12 H12A 0.9700 . ?
C12 H12B 0.9700 . ?
C13 C14 1.514(3) . ?
C13 H13A 0.9700 . ?
C13 H13B 0.9700 . ?
C14 H14A 0.9700 . ?
C14 H14B 0.9700 . ?
C21 C20 1.393(3) . ?
C21 C16 1.393(3) . ?
C20 C19 1.369(3) . ?
C20 H20 0.9300 . ?
C19 C18 1.382(4) . ?
C19 H19 0.9300 . ?
C18 C17 1.369(4) . ?
C18 H18 0.9300 . ?
C17 C16 1.390(3) . ?
C17 H17 0.9300 . ?
C16 C15 1.462(3) . ?
C23 C28 1.387(3) . ?
C23 C24 1.400(3) . ?
C23 C29 1.494(3) . ?
C24 C25 1.392(3) . ?
C25 C26 1.366(3) . ?
C25 H25 0.9300 . ?
C26 C27 1.377(4) . ?
C26 H26 0.9300 . ?
C27 C28 1.378(3) . ?
C27 H27 0.9300 . ?
C28 H28 0.9300 . ?

loop_
_geom_torsion_atom_site_label_1
_geom_torsion_atom_site_label_2
_geom_torsion_atom_site_label_3
_geom_torsion_atom_site_label_4
_geom_torsion
_geom_torsion_site_symmetry_1
_geom_torsion_site_symmetry_2
_geom_torsion_site_symmetry_3
_geom_torsion_site_symmetry_4
_geom_torsion_publ_flag
C6 C1 C2 C3 -0.6(3) . . . . ?
C7 C1 C2 C3 -179.34(19) . . . . ?
C1 C2 C3 C4 -0.5(3) . . . . ?
C2 C3 C4 F1 -179.90(19) . . . . ?
C2 C3 C4 C5 1.1(3) . . . . ?
F1 C4 C5 C6 -179.64(19) . . . . ?
C3 C4 C5 C6 -0.7(4) . . . . ?
C4 C5 C6 C1 -0.4(3) . . . . ?
C2 C1 C6 C5 1.0(3) . . . . ?
C7 C1 C6 C5 179.87(19) . . . . ?
C2 C1 C7 O1 -177.4(2) . . . . ?
C6 C1 C7 O1 3.9(3) . . . . ?
C2 C1 C7 C8 3.2(3) . . . . ?
C6 C1 C7 C8 -175.57(17) . . . . ?
O1 C7 C8 C12 16.2(3) . . . . ?
C1 C7 C8 C12 -164.39(17) . . . . ?
O1 C7 C8 C9 -106.5(2) . . . . ?
C1 C7 C8 C9 72.9(2) . . . . ?
C7 C8 C9 C10 175.56(16) . . . . ?
C12 C8 C9 C10 52.2(2) . . . . ?
C13 N1 C10 C9 -174.16(15) . . . . ?
C11 N1 C10 C9 60.36(19) . . . . ?
C8 C9 C10 N1 -55.9(2) . . . . ?
C13 N1 C11 C12 174.07(15) . . . . ?
C10 N1 C11 C12 -62.33(19) . . . . ?
N1 C11 C12 C8 60.0(2) . . . . ?
C7 C8 C12 C11 -178.03(15) . . . . ?
C9 C8 C12 C11 -54.2(2) . . . . ?
C11 N1 C13 C14 -67.2(2) . . . . ?
C10 N1 C13 C14 169.73(15) . . . . ?
C22 N2 C14 C13 98.66(19) . . . . ?
C15 N2 C14 C13 -82.97(19) . . . . ?
N1 C13 C14 N2 -62.0(2) . . . . ?
C21 N3 C22 O3 -177.52(19) . . . . ?
C21 N3 C22 N2 2.4(3) . . . . ?
C15 N2 C22 O3 176.01(17) . . . . ?
C14 N2 C22 O3 -5.7(3) . . . . ?
C15 N2 C22 N3 -3.9(3) . . . . ?
C14 N2 C22 N3 174.31(15) . . . . ?
C22 N3 C21 C20 -179.87(19) . . . . ?
C22 N3 C21 C16 0.5(3) . . . . ?
N3 C21 C20 C19 -178.5(2) . . . . ?
C16 C21 C20 C19 1.2(3) . . . . ?
C21 C20 C19 C18 -0.7(4) . . . . ?
C20 C19 C18 C17 -0.3(4) . . . . ?
C19 C18 C17 C16 0.8(4) . . . . ?
C18 C17 C16 C21 -0.3(3) . . . . ?
C18 C17 C16 C15 -179.2(2) . . . . ?
N3 C21 C16 C17 178.96(18) . . . . ?
C20 C21 C16 C17 -0.7(3) . . . . ?
N3 C21 C16 C15 -2.1(3) . . . . ?
C20 C21 C16 C15 178.24(18) . . . . ?
C22 N2 C15 O2 -178.07(17) . . . . ?
C14 N2 C15 O2 3.7(3) . . . . ?
C22 N2 C15 C16 2.4(2) . . . . ?
C14 N2 C15 C16 -175.86(15) . . . . ?
C17 C16 C15 O2 0.1(3) . . . . ?
C21 C16 C15 O2 -178.80(19) . . . . ?
C17 C16 C15 N2 179.66(18) . . . . ?
C21 C16 C15 N2 0.7(2) . . . . ?
C28 C23 C24 O6 177.04(18) . . . . ?
C29 C23 C24 O6 -4.9(3) . . . . ?
C28 C23 C24 C25 -3.9(3) . . . . ?
C29 C23 C24 C25 174.20(18) . . . . ?
O6 C24 C25 C26 -178.6(2) . . . . ?
C23 C24 C25 C26 2.3(3) . . . . ?
C24 C25 C26 C27 1.0(4) . . . . ?
C25 C26 C27 C28 -2.5(4) . . . . ?
C26 C27 C28 C23 0.8(4) . . . . ?
C24 C23 C28 C27 2.4(3) . . . . ?
C29 C23 C28 C27 -175.7(2) . . . . ?
C28 C23 C29 O5 6.4(3) . . . . ?
C24 C23 C29 O5 -171.66(18) . . . . ?
C28 C23 C29 O4 -175.32(17) . . . . ?
C24 C23 C29 O4 6.7(3) . . . . ?
